data_2012940
loop_
_publ_author_name
'Weil, Matthias'

_publ_section_title
;
 The ordered hydrocerussite-type structure of
 (PbCO~3~)~2~&#x00B7;BaF~2~
;
_journal_issue 9
_journal_name_full 'Acta Crystallographica Section C'
_journal_page_first i132
_journal_page_last i134
_journal_paper_doi 10.1107/S0108270102013884
_journal_volume 58
_journal_year 2002
_chemical_formula_iupac '(Pb C O3)2 Ba F2'
_chemical_formula_structural '(Pb C O3)2 Ba F2'
_chemical_formula_sum 'C2 Ba F2 O6 Pb2'
_chemical_formula_weight 709.74
_chemical_name_systematic
;
bis[lead(II) carbonate] barium difluoride
;
_space_group_IT_number 166
_symmetry_cell_setting trigonal
_symmetry_space_group_name_Hall '-R 3 2"'
_symmetry_space_group_name_H-M 'R -3 m :H'
_audit_creation_method SHELXL97
_cell_angle_alpha 90
_cell_angle_beta 90
_cell_angle_gamma 120
_cell_formula_units_Z 3
_cell_length_a 5.1865(4)
_cell_length_b 5.1865(4)
_cell_length_c 23.4881(8)
_cell_measurement_reflns_used 2163
_cell_measurement_temperature 293(2)
_cell_measurement_theta_max 28.98
_cell_measurement_theta_min 2.64
_cell_volume 547.18(6)
_computing_cell_refinement 'SAINT (Siemens, 1996)'
_computing_data_collection 'SMART (Siemens, 1996)'
_computing_data_reduction SAINT
_computing_molecular_graphics 'ATOMS (Dowty, 1998)'
_computing_publication_material SHELXL97
_computing_structure_refinement 'SHELXL97 (Sheldrick, 1997)'
_computing_structure_solution 'SHELXS97 (Sheldrick, 1997)'
_diffrn_ambient_temperature 293(2)
_diffrn_measured_fraction_theta_full 0.339
_diffrn_measured_fraction_theta_max 0.339
_diffrn_measurement_device_type 'Siemens SMART CCD area-detector'
_diffrn_measurement_method \w
_diffrn_radiation_monochromator graphite
_diffrn_radiation_source 'fine-focus sealed tube'
_diffrn_radiation_type MoK\a
_diffrn_radiation_wavelength 0.71073
_diffrn_reflns_av_R_equivalents 0.069
_diffrn_reflns_av_sigmaI/netI 0.026
_diffrn_reflns_limit_h_max 7
_diffrn_reflns_limit_h_min -7
_diffrn_reflns_limit_k_max 7
_diffrn_reflns_limit_k_min -7
_diffrn_reflns_limit_l_max 32
_diffrn_reflns_limit_l_min -32
_diffrn_reflns_number 2535
_diffrn_reflns_theta_full 29.75
_diffrn_reflns_theta_max 29.75
_diffrn_reflns_theta_min 2.60
_exptl_absorpt_coefficient_mu 51.412
_exptl_absorpt_correction_T_max 0.138
_exptl_absorpt_correction_T_min 0.013
_exptl_absorpt_correction_type numerical
_exptl_absorpt_process_details '(HABITUS; Herrendorf, 1993-97)'
_exptl_crystal_colour colourless
_exptl_crystal_density_diffrn 6.462
_exptl_crystal_density_meas ?
_exptl_crystal_density_method 'not measured'
_exptl_crystal_description plate
_exptl_crystal_F_000 894
_exptl_crystal_size_max 0.22
_exptl_crystal_size_mid 0.13
_exptl_crystal_size_min 0.05
_refine_diff_density_max 2.38
_refine_diff_density_min -1.32
_refine_ls_extinction_coef 0.0061(3)
_refine_ls_extinction_expression Fc^*^=kFc[1+0.001xFc^2^\l^3^/sin(2\q)]^-1/4^
_refine_ls_extinction_method 'SHELXL97 (Sheldrick, 1997)'
_refine_ls_goodness_of_fit_ref 1.336
_refine_ls_hydrogen_treatment none
_refine_ls_matrix_type full
_refine_ls_number_parameters 19
_refine_ls_number_reflns 237
_refine_ls_number_restraints 0
_refine_ls_restrained_S_all 1.336
_refine_ls_R_factor_all 0.020
_refine_ls_R_factor_gt 0.020
_refine_ls_shift/su_max <0.001
_refine_ls_shift/su_mean 0.000
_refine_ls_structure_factor_coef Fsqd
_refine_ls_weighting_details 'w = 1/[\s^2^(Fo^2^)+(0.0071P)^2^+10.9202P] where P=(Fo^2^+2Fc^2^)/3'
_refine_ls_weighting_scheme calc
_refine_ls_wR_factor_gt 0.044
_refine_ls_wR_factor_ref 0.044
_reflns_number_gt 236
_reflns_number_total 237
_reflns_threshold_expression I>2\s(I)
_cod_data_source_file iz1024.cif
_cod_data_source_block I
_cod_depositor_comments
;
The following automatic conversions were performed:

'_exptl_crystal_density_meas' value 'not measured' was changed to '?'
- the value is perceived as not measured.

Automatic conversion script
Id: cif_fix_values 3008 2015-01-20 13:52:24Z robertas 
;
_cod_original_sg_symbol_H-M 'R -3 m'
_cod_database_code 2012940
_cod_database_fobs_code 2012940

loop_
_symmetry_equiv_pos_as_xyz
'x, y, z'
'-y, x-y, z'
'-x+y, -x, z'
'y, x, -z'
'x-y, -y, -z'
'-x, -x+y, -z'
'x+2/3, y+1/3, z+1/3'
'-y+2/3, x-y+1/3, z+1/3'
'-x+y+2/3, -x+1/3, z+1/3'
'y+2/3, x+1/3, -z+1/3'
'x-y+2/3, -y+1/3, -z+1/3'
'-x+2/3, -x+y+1/3, -z+1/3'
'x+1/3, y+2/3, z+2/3'
'-y+1/3, x-y+2/3, z+2/3'
'-x+y+1/3, -x+2/3, z+2/3'
'y+1/3, x+2/3, -z+2/3'
'x-y+1/3, -y+2/3, -z+2/3'
'-x+1/3, -x+y+2/3, -z+2/3'
'-x, -y, -z'
'y, -x+y, -z'
'x-y, x, -z'
'-y, -x, z'
'-x+y, y, z'
'x, x-y, z'
'-x+2/3, -y+1/3, -z+1/3'
'y+2/3, -x+y+1/3, -z+1/3'
'x-y+2/3, x+1/3, -z+1/3'
'-y+2/3, -x+1/3, z+1/3'
'-x+y+2/3, y+1/3, z+1/3'
'x+2/3, x-y+1/3, z+1/3'
'-x+1/3, -y+2/3, -z+2/3'
'y+1/3, -x+y+2/3, -z+2/3'
'x-y+1/3, x+2/3, -z+2/3'
'-y+1/3, -x+2/3, z+2/3'
'-x+y+1/3, y+2/3, z+2/3'
'x+1/3, x-y+2/3, z+2/3'

loop_
_atom_site_label
_atom_site_fract_x
_atom_site_fract_y
_atom_site_fract_z
_atom_site_U_iso_or_equiv
_atom_site_adp_type
_atom_site_calc_flag
_atom_site_refinement_flags
_atom_site_occupancy
_atom_site_disorder_assembly
_atom_site_disorder_group
_atom_site_type_symbol
Ba 0.0000 0.0000 0.0000 0.0166(3) Uani d S 1 . . Ba
Pb 0.0000 0.0000 0.215633(15) 0.0106(2) Uani d S 1 . . Pb
F 0.0000 0.0000 0.3101(3) 0.0258(19) Uani d S 1 . . F
O 0.1435(5) 0.2871(10) 0.5694(2) 0.0135(9) Uani d S 1 . . O
C 0.0000 0.0000 0.5705(5) 0.013(2) Uani d S 1 . . C

loop_
_atom_site_aniso_label
_atom_site_aniso_U_11
_atom_site_aniso_U_22
_atom_site_aniso_U_33
_atom_site_aniso_U_12
_atom_site_aniso_U_13
_atom_site_aniso_U_23
Ba 0.0210(4) 0.0210(4) 0.0078(4) 0.01049(18) 0.000 0.000
Pb 0.0115(2) 0.0115(2) 0.0089(3) 0.00573(12) 0.000 0.000
F 0.036(3) 0.036(3) 0.005(3) 0.0181(15) 0.000 0.000
O 0.0102(15) 0.006(2) 0.023(2) 0.0032(10) 0.0007(9) 0.0013(17)
C 0.018(4) 0.018(4) 0.003(4) 0.0089(19) 0.000 0.000

loop_
_atom_type_symbol
_atom_type_description
_atom_type_scat_dispersion_real
_atom_type_scat_dispersion_imag
_atom_type_scat_source
F F 0.0171 0.0103 'International Tables Vol C Tables 4.2.6.8 and 6.1.1.4'
O O 0.0106 0.0060 'International Tables Vol C Tables 4.2.6.8 and 6.1.1.4'
Ba Ba -0.3244 2.2819 'International Tables Vol C Tables 4.2.6.8 and 6.1.1.4'
Pb Pb -3.3944 10.1111 'International Tables Vol C Tables 4.2.6.8 and 6.1.1.4'
C C 0.0033 0.0016 'International Tables Vol C Tables 4.2.6.8 and 6.1.1.4'

loop_
_geom_angle_atom_site_label_1
_geom_angle_atom_site_label_2
_geom_angle_atom_site_label_3
_geom_angle_site_symmetry_1
_geom_angle_site_symmetry_3
_geom_angle
_geom_angle_publ_flag
O Ba O 31 7_444 180.0 ?
O Ba O 31 32_445 62.41(15) ?
O Ba O 7_444 32_445 117.59(15) ?
O Ba O 31 8_554 117.59(15) ?
O Ba O 7_444 8_554 62.41(15) ?
O Ba O 32_445 8_554 180.0 ?
O Ba O 31 33_545 62.41(15) ?
O Ba O 7_444 33_545 117.59(15) ?
O Ba O 32_445 33_545 62.41(15) ?
O Ba O 8_554 33_545 117.59(15) ?
O Ba O 31 9_454 117.59(15) ?
O Ba O 7_444 9_454 62.41(15) ?
O Ba O 32_445 9_454 117.59(15) ?
O Ba O 8_554 9_454 62.41(15) ?
O Ba O 33_545 9_454 180.0 ?
O Ba F 31 13_444 115.98(11) ?
O Ba F 7_444 13_444 64.02(11) ?
O Ba F 32_445 13_444 63.59(16) ?
O Ba F 8_554 13_444 116.41(16) ?
O Ba F 33_545 13_444 115.97(11) ?
O Ba F 9_454 13_444 64.03(11) ?
O Ba F 31 25 64.02(11) ?
O Ba F 7_444 25 115.98(11) ?
O Ba F 32_445 25 116.41(16) ?
O Ba F 8_554 25 63.59(16) ?
O Ba F 33_545 25 64.03(11) ?
O Ba F 9_454 25 115.97(11) ?
F Ba F 13_444 25 180.0 ?
O Ba F 31 13_554 63.59(16) ?
O Ba F 7_444 13_554 116.41(16) ?
O Ba F 32_445 13_554 115.98(11) ?
O Ba F 8_554 13_554 64.02(11) ?
O Ba F 33_545 13_554 115.97(11) ?
O Ba F 9_454 13_554 64.03(11) ?
F Ba F 13_444 13_554 116.86(8) ?
F Ba F 25 13_554 63.14(8) ?
O Ba F 31 25_445 116.41(16) ?
O Ba F 7_444 25_445 63.59(16) ?
O Ba F 32_445 25_445 64.02(11) ?
O Ba F 8_554 25_445 115.98(11) ?
O Ba F 33_545 25_445 64.03(11) ?
O Ba F 9_454 25_445 115.97(11) ?
F Ba F 13_444 25_445 63.14(8) ?
F Ba F 25 25_445 116.86(8) ?
F Ba F 13_554 25_445 180.0 ?
O Ba F 31 13_544 115.97(11) ?
O Ba F 7_444 13_544 64.03(11) ?
O Ba F 32_445 13_544 115.97(11) ?
O Ba F 8_554 13_544 64.03(11) ?
O Ba F 33_545 13_544 63.59(16) ?
O Ba F 9_454 13_544 116.41(16) ?
F Ba F 13_444 13_544 116.86(8) ?
F Ba F 25 13_544 63.14(8) ?
F Ba F 13_554 13_544 116.86(8) ?
F Ba F 25_445 13_544 63.14(8) ?
O Ba F 31 25_455 64.03(11) ?
O Ba F 7_444 25_455 115.97(11) ?
O Ba F 32_445 25_455 64.03(11) ?
O Ba F 8_554 25_455 115.97(11) ?
O Ba F 33_545 25_455 116.41(16) ?
O Ba F 9_454 25_455 63.59(16) ?
F Ba F 13_444 25_455 63.14(8) ?
F Ba F 25 25_455 116.86(8) ?
F Ba F 13_554 25_455 63.14(8) ?
F Ba F 25_445 25_455 116.86(8) ?
F Ba F 13_544 25_455 180.0 ?
F Pb O . 13_444 79.53(10) ?
F Pb O . 15_554 79.53(10) ?
O Pb O 13_444 15_554 116.78(6) ?
F Pb O . 14_544 79.53(10) ?
O Pb O 13_444 14_544 116.78(6) ?
O Pb O 15_554 14_544 116.78(6) ?
F Pb O . 14_554 79.53(10) ?
O Pb O 13_444 14_554 67.9(2) ?
O Pb O 15_554 14_554 49.9(2) ?
O Pb O 14_544 14_554 157.2(2) ?
F Pb O . 15_444 79.53(10) ?
O Pb O 13_444 15_444 49.9(2) ?
O Pb O 15_554 15_444 157.2(2) ?
O Pb O 14_544 15_444 67.9(2) ?
O Pb O 14_554 15_444 116.78(6) ?
F Pb O . 13_544 79.53(10) ?
O Pb O 13_444 13_544 157.2(2) ?
O Pb O 15_554 13_544 67.9(2) ?
O Pb O 14_544 13_544 49.9(2) ?
O Pb O 14_554 13_544 116.78(6) ?
O Pb O 15_444 13_544 116.78(6) ?
F Pb O . 32_445 148.49(8) ?
O Pb O 13_444 32_445 71.98(17) ?
O Pb O 15_554 32_445 125.31(6) ?
O Pb O 14_544 32_445 101.30(10) ?
O Pb O 14_554 32_445 101.30(10) ?
O Pb O 15_444 32_445 71.98(17) ?
O Pb O 13_544 32_445 125.31(6) ?
F Pb O . 31 148.49(8) ?
O Pb O 13_444 31 101.30(10) ?
O Pb O 15_554 31 71.98(17) ?
O Pb O 14_544 31 125.31(6) ?
O Pb O 14_554 31 71.98(17) ?
O Pb O 15_444 31 125.31(6) ?
O Pb O 13_544 31 101.30(10) ?
O Pb O 32_445 31 53.83(14) ?
F Pb O . 33_545 148.49(8) ?
O Pb O 13_444 33_545 125.31(6) ?
O Pb O 15_554 33_545 101.30(10) ?
O Pb O 14_544 33_545 71.98(16) ?
O Pb O 14_554 33_545 125.31(6) ?
O Pb O 15_444 33_545 101.30(10) ?
O Pb O 13_544 33_545 71.98(16) ?
O Pb O 32_445 33_545 53.83(14) ?
O Pb O 31 33_545 53.83(14) ?
O C O . 2 119.96(4) y
O C O . 3 119.96(4) ?
O C O 2 3 119.96(4) ?

loop_
_geom_bond_atom_site_label_1
_geom_bond_atom_site_label_2
_geom_bond_site_symmetry_2
_geom_bond_distance
_geom_bond_publ_flag
Ba O 31 2.850(5) y
Ba O 7_444 2.850(5) ?
Ba O 32_445 2.850(5) ?
Ba O 8_554 2.850(5) ?
Ba O 33_545 2.850(5) ?
Ba O 9_454 2.850(5) ?
Ba F 13_444 3.0438(13) y
Ba F 25 3.0438(13) ?
Ba F 13_554 3.0438(13) ?
Ba F 25_445 3.0438(13) ?
Ba F 13_544 3.0438(13) ?
Ba F 25_455 3.0438(13) ?
Pb F . 2.219(7) y
Pb O 13_444 2.6456(10) y
Pb O 15_554 2.6456(10) ?
Pb O 14_544 2.6456(10) ?
Pb O 14_554 2.6456(10) ?
Pb O 15_444 2.6456(10) ?
Pb O 13_544 2.6456(10) ?
Pb O 32_445 3.262(5) y
Pb O 31 3.262(5) ?
Pb O 33_545 3.262(5) ?
F Ba 7 3.0438(13) ?
F Ba 7_445 3.0438(13) ?
F Ba 7_455 3.0438(13) ?
F O 20_556 3.110(8) ?
F O 21_556 3.110(8) ?
F O 19_556 3.110(8) ?
F O 13_444 3.129(5) ?
F O 15_554 3.129(5) ?
F O 14_544 3.129(5) ?
F O 14_554 3.129(5) ?
F O 15_444 3.129(5) ?
F O 13_544 3.129(5) ?
F F 31 3.187(5) ?
F F 31_445 3.187(5) ?
F F 31_545 3.187(5) ?
F C 13_444 3.450(6) ?
F C 13_554 3.450(6) ?
F C 13_544 3.450(6) ?
F Pb 31 4.464(5) ?
F Pb 31_445 4.464(5) ?
F Pb 31_545 4.464(5) ?
F O 14_444 4.623(5) ?
F O 13_554 4.623(5) ?
F O 15_544 4.623(5) ?
F O 19_666 4.999(6) ?
F O 21_546 4.999(6) ?
F O 20_456 4.999(6) ?
F O 21_656 4.999(6) ?
O C . 1.290(5) ?
C O 2 1.290(5) y
C O 3 1.290(5) ?
